data_7707198
loop_
_publ_author_name
'Liang, Shuai'
'Ge, Fa-Yuan'
'Ren, Shuang-Shuang'
'Lei, Ming-Yuan'
'Gao, Xiang-Jing'
'Zheng, He-Gen'

_publ_section_title
;
 Molecular engineering in a family of pillared-layered metal-organic
 frameworks for tuning gas adsorption behavior.
;
_journal_issue 21
_journal_name_full 'Dalton transactions (Cambridge, England : 2003)'
_journal_page_first 7409
_journal_page_last 7416
_journal_paper_doi 10.1039/d1dt00431j
_journal_volume 50
_journal_year 2021
_chemical_formula_moiety 'C25 H16 Co N6 O4'
_chemical_formula_sum 'C25 H16 Co N6 O4'
_chemical_formula_weight 523.37
_space_group_crystal_system monoclinic
_space_group_IT_number 13
_space_group_name_Hall '-P 2yc'
_space_group_name_H-M_alt 'P 1 2/c 1'
_atom_sites_solution_hydrogens geom
_audit_creation_method SHELXL-2018/3
_audit_update_record
;
2021-02-01 deposited with the CCDC.	2021-04-27 downloaded from the CCDC.
;
_cell_angle_alpha 90
_cell_angle_beta 90.593(3)
_cell_angle_gamma 90
_cell_formula_units_Z 4
_cell_length_a 15.5398(13)
_cell_length_b 10.0374(9)
_cell_length_c 19.0268(19)
_cell_measurement_reflns_used 7124
_cell_measurement_temperature 296.15
_cell_measurement_theta_max 27.47
_cell_measurement_theta_min 2.29
_cell_volume 2967.6(5)
_computing_structure_refinement 'SHELXL-2018/3 (Sheldrick, 2018)'
_computing_structure_solution 'SHELXT 2014/5 (Sheldrick, 2014)'
_diffrn_ambient_temperature 296(2)
_diffrn_measured_fraction_theta_full 0.998
_diffrn_measured_fraction_theta_max 0.995
_diffrn_measurement_device_type 'Bruker APEX-II CCD'
_diffrn_radiation_type MoK\a
_diffrn_radiation_wavelength 0.71073
_diffrn_reflns_av_R_equivalents 0.0860
_diffrn_reflns_av_unetI/netI 0.0834
_diffrn_reflns_Laue_measured_fraction_full 0.998
_diffrn_reflns_Laue_measured_fraction_max 0.995
_diffrn_reflns_limit_h_max 20
_diffrn_reflns_limit_h_min -20
_diffrn_reflns_limit_k_max 12
_diffrn_reflns_limit_k_min -13
_diffrn_reflns_limit_l_max 16
_diffrn_reflns_limit_l_min -24
_diffrn_reflns_number 24348
_diffrn_reflns_point_group_measured_fraction_full 0.998
_diffrn_reflns_point_group_measured_fraction_max 0.995
_diffrn_reflns_theta_full 25.242
_diffrn_reflns_theta_max 27.534
_diffrn_reflns_theta_min 2.029
_exptl_absorpt_coefficient_mu 0.614
_exptl_absorpt_correction_T_max 0.7456
_exptl_absorpt_correction_T_min 0.5847
_exptl_absorpt_correction_type multi-scan
_exptl_absorpt_process_details
;
SADABS-2016/2 (Bruker,2016/2) was used for absorption correction.
wR2(int) was 0.1163 before and 0.0868 after correction.
The Ratio of minimum to maximum transmission is 0.7842.
The \l/2 correction factor is Not present.
;
_exptl_crystal_density_diffrn 1.171
_exptl_crystal_description block
_exptl_crystal_F_000 1068
_exptl_crystal_size_max 0.240
_exptl_crystal_size_mid 0.160
_exptl_crystal_size_min 0.100
_refine_diff_density_max 0.718
_refine_diff_density_min -0.610
_refine_diff_density_rms 0.088
_refine_ls_extinction_method none
_refine_ls_goodness_of_fit_ref 1.039
_refine_ls_hydrogen_treatment constr
_refine_ls_matrix_type full
_refine_ls_number_parameters 400
_refine_ls_number_reflns 6795
_refine_ls_number_restraints 170
_refine_ls_restrained_S_all 1.031
_refine_ls_R_factor_all 0.0877
_refine_ls_R_factor_gt 0.0617
_refine_ls_shift/su_max 0.000
_refine_ls_shift/su_mean 0.000
_refine_ls_structure_factor_coef Fsqd
_refine_ls_weighting_details 'w=1/[\s^2^(Fo^2^)+(0.0680P)^2^+3.9872P] where P=(Fo^2^+2Fc^2^)/3'
_refine_ls_weighting_scheme calc
_refine_ls_wR_factor_gt 0.1540
_refine_ls_wR_factor_ref 0.1699
_reflns_Friedel_coverage 0.000
_reflns_number_gt 4937
_reflns_number_total 6795
_reflns_threshold_expression 'I > 2\s(I)'
_cod_data_source_file d1dt00431j2.cif
_cod_data_source_block 4
_cod_depositor_comments 'Adding full bibliography for 7707197--7707200.cif.'
_cod_original_sg_symbol_H-M 'P 2/c'
_cod_database_code 7707198
_shelx_shelxl_version_number 2018/3
_shelx_space_group_comment
;
The symmetry employed for this shelxl refinement is uniquely defined
by the following loop, which should always be used as a source of
symmetry information in preference to the above space-group names.
They are only intended as comments.
;
_shelx_estimated_absorpt_t_min 0.867
_shelx_estimated_absorpt_t_max 0.941

loop_
_space_group_symop_operation_xyz
'x, y, z'
'-x, y, -z+1/2'
'-x, -y, -z'
'x, -y, z-1/2'

loop_
_atom_site_label
_atom_site_type_symbol
_atom_site_fract_x
_atom_site_fract_y
_atom_site_fract_z
_atom_site_U_iso_or_equiv
_atom_site_adp_type
_atom_site_occupancy
_atom_site_site_symmetry_order
_atom_site_calc_flag
_atom_site_refinement_flags_posn
_atom_site_refinement_flags_adp
_atom_site_refinement_flags_occupancy
_atom_site_disorder_assembly
_atom_site_disorder_group
Co1 Co -0.10833(3) 0.22855(4) 0.89942(2) 0.01642(14) Uani 1 1 d . . . . .
O1 O -0.10745(15) 0.4088(2) 0.84835(13) 0.0246(5) Uani 1 1 d . . . . .
O2 O -0.1818(3) 0.5439(5) 0.9206(3) 0.0409(16) Uani 0.555(6) 1 d . . P A 1
O2' O -0.0487(4) 0.5426(6) 0.9232(3) 0.040(2) Uani 0.445(6) 1 d . . P A 2
O3 O -0.10915(15) 1.0157(2) 0.90678(12) 0.0247(5) Uani 1 1 d . . . . .
O4 O -0.11000(15) 1.1123(2) 0.80350(12) 0.0234(5) Uani 1 1 d . . . . .
N1 N -0.1110(2) 0.7341(3) 0.50940(16) 0.0276(7) Uani 1 1 d . . . . .
N2' N -0.0717(4) 0.6155(5) 0.5265(3) 0.0256(15) Uani 0.488(5) 1 d . . P B 2
H2' H -0.051600 0.559770 0.496528 0.031 Uiso 0.488(5) 1 calc R U P B 2
N2 N -0.1590(4) 0.6182(5) 0.5258(3) 0.0304(16) Uani 0.512(5) 1 d . . P B 1
H2 H -0.181232 0.564983 0.495233 0.036 Uiso 0.512(5) 1 calc R U P B 1
N3 N 0.02992(16) 0.2219(3) 0.89853(15) 0.0201(6) Uani 1 1 d . . . . .
N4' N 0.3506(6) 0.1296(10) 0.9382(5) 0.063(2) Uani 0.620(11) 1 d D U P C 2
N4 N 0.3472(9) 0.1829(16) 0.9564(6) 0.053(2) Uani 0.380(11) 1 d D U P C 1
N5' N 0.4324(4) 0.2987(10) 0.8461(4) 0.054(2) Uani 0.620(11) 1 d . U P C 2
N5 N 0.4365(7) 0.2221(17) 0.8366(8) 0.057(2) Uani 0.380(11) 1 d . U P C 1
N6 N 0.75247(16) 0.2266(3) 0.89619(16) 0.0224(6) Uani 1 1 d . . . . .
C1 C -0.1376(6) 0.5209(7) 0.8681(4) 0.0298(16) Uani 0.555(6) 1 d . . P A 1
C2 C -0.1127(3) 0.6370(3) 0.8188(2) 0.0361(9) Uani 1 1 d . . . . .
C3 C -0.1121(3) 0.7638(4) 0.8481(2) 0.0364(9) Uani 1 1 d . . . . .
H3 H -0.112576 0.773475 0.896707 0.044 Uiso 1 1 calc R U . . .
C4 C -0.1110(2) 0.8752(3) 0.80601(18) 0.0207(7) Uani 1 1 d . . . . .
C5 C -0.1107(2) 0.8605(3) 0.73360(19) 0.0250(7) Uani 1 1 d . . . . .
H5 H -0.109653 0.935719 0.705054 0.030 Uiso 1 1 calc R U . . .
C6 C -0.1119(2) 0.7347(3) 0.70322(18) 0.0257(7) Uani 1 1 d . . . . .
C7 C -0.1124(2) 0.6232(3) 0.74731(19) 0.0252(7) Uani 1 1 d . . . . .
H7 H -0.112577 0.538374 0.727688 0.030 Uiso 1 1 calc R U . . .
C8 C -0.10968(19) 1.0089(3) 0.84003(17) 0.0187(7) Uani 1 1 d . . . . .
C9' C -0.0692(5) 0.5989(7) 0.5960(4) 0.0251(17) Uani 0.488(5) 1 d . . P B 2
H9' H -0.043891 0.528159 0.620071 0.030 Uiso 0.488(5) 1 calc R U P B 2
C9 C -0.1649(6) 0.6034(7) 0.5954(4) 0.038(2) Uani 0.512(5) 1 d . . P B 1
H9 H -0.195084 0.537493 0.619057 0.046 Uiso 0.512(5) 1 calc R U P B 1
C10 C -0.1136(4) 0.7127(4) 0.6273(2) 0.0463(12) Uani 1 1 d . . . . .
C11 C -0.1094(2) 0.7941(3) 0.57049(19) 0.0274(8) Uani 1 1 d . . . . .
H11 H -0.105663 0.886208 0.574668 0.033 Uiso 1 1 calc R U . . .
C12 C 0.0763(2) 0.1779(4) 0.9526(2) 0.0346(9) Uani 1 1 d . . . . .
H12 H 0.047295 0.150204 0.992573 0.042 Uiso 1 1 calc R U . . .
C13 C 0.1647(2) 0.1709(5) 0.9532(2) 0.0403(10) Uani 1 1 d . . . . .
H13 H 0.194128 0.139045 0.992548 0.048 Uiso 1 1 calc R U . . .
C14 C 0.2094(2) 0.2117(4) 0.8944(2) 0.0280(8) Uani 1 1 d . . . . .
C15 C 0.1614(2) 0.2521(4) 0.8368(2) 0.0347(9) Uani 1 1 d . . . . .
H15 H 0.188634 0.276612 0.795435 0.042 Uiso 1 1 calc R U . . .
C16 C 0.0733(2) 0.2560(4) 0.8410(2) 0.0285(8) Uani 1 1 d . . . . .
H16 H 0.042086 0.283696 0.801619 0.034 Uiso 1 1 calc R U . . .
C17 C 0.3047(2) 0.2107(4) 0.8935(2) 0.0370(10) Uani 1 1 d D . . . .
C18' C 0.3454(5) 0.2990(10) 0.8471(5) 0.047(2) Uani 0.620(11) 1 d . U P C 2
H18' H 0.313660 0.355676 0.818155 0.056 Uiso 0.620(11) 1 calc R U P C 2
C18 C 0.3491(9) 0.2331(18) 0.8391(9) 0.050(2) Uani 0.380(11) 1 d . U P C 1
H18 H 0.320173 0.258611 0.798248 0.060 Uiso 0.380(11) 1 calc R U P C 1
C19 C 0.4768(2) 0.2116(5) 0.8928(2) 0.0422(11) Uani 1 1 d . . . . .
C20' C 0.4355(7) 0.1358(12) 0.9366(6) 0.053(2) Uani 0.620(11) 1 d . U P C 2
H20' H 0.467070 0.083717 0.967950 0.063 Uiso 0.620(11) 1 calc R U P C 2
C20 C 0.4356(13) 0.1755(19) 0.9561(10) 0.048(2) Uani 0.380(11) 1 d . U P C 1
H20 H 0.466749 0.148140 0.995533 0.058 Uiso 0.380(11) 1 calc R U P C 1
C21 C 0.7085(2) 0.1504(4) 0.9403(3) 0.0465(12) Uani 1 1 d . . . . .
H21 H 0.739019 0.099231 0.972845 0.056 Uiso 1 1 calc R U . . .
C22 C 0.6203(2) 0.1436(5) 0.9401(3) 0.0567(15) Uani 1 1 d . . . . .
H22 H 0.592793 0.089196 0.972413 0.068 Uiso 1 1 calc R U . . .
C23 C 0.5727(2) 0.2154(4) 0.8931(2) 0.0369(9) Uani 1 1 d . . . . .
C24 C 0.6174(2) 0.2956(5) 0.8476(2) 0.0422(11) Uani 1 1 d . . . . .
H24 H 0.588127 0.347686 0.814833 0.051 Uiso 1 1 calc R U . . .
C25 C 0.7061(2) 0.2981(4) 0.8510(2) 0.0370(10) Uani 1 1 d . . . . .
H25 H 0.735048 0.353050 0.819859 0.044 Uiso 1 1 calc R U . . .
C26 C -0.0857(7) 0.5180(8) 0.8664(4) 0.0230(18) Uani 0.445(6) 1 d . . P A 2

loop_
_atom_site_aniso_label
_atom_site_aniso_U_11
_atom_site_aniso_U_22
_atom_site_aniso_U_33
_atom_site_aniso_U_23
_atom_site_aniso_U_13
_atom_site_aniso_U_12
Co1 0.0208(2) 0.0130(2) 0.0155(2) -0.00094(17) 0.00087(16) -0.00018(16)
O1 0.0335(12) 0.0136(11) 0.0268(14) 0.0024(10) 0.0019(10) 0.0010(9)
O2 0.076(4) 0.026(3) 0.021(3) 0.003(2) 0.017(3) 0.006(2)
O2' 0.074(5) 0.023(3) 0.022(3) 0.008(2) -0.022(3) -0.017(3)
O3 0.0389(13) 0.0195(12) 0.0158(13) 0.0004(9) 0.0032(10) -0.0029(10)
O4 0.0369(13) 0.0136(11) 0.0196(13) 0.0019(9) -0.0010(10) -0.0007(9)
N1 0.0490(18) 0.0174(14) 0.0166(15) 0.0030(12) 0.0041(13) 0.0002(13)
N2' 0.041(4) 0.018(3) 0.017(3) -0.001(2) 0.002(3) 0.007(2)
N2 0.061(4) 0.016(3) 0.015(3) -0.004(2) 0.007(3) -0.010(3)
N3 0.0215(13) 0.0189(13) 0.0199(15) -0.0009(11) -0.0004(11) -0.0009(10)
N4' 0.036(3) 0.076(5) 0.076(4) 0.038(4) 0.001(3) 0.006(3)
N4 0.029(3) 0.069(5) 0.061(4) 0.028(4) -0.001(3) 0.001(4)
N5' 0.034(2) 0.066(5) 0.062(4) 0.034(4) -0.003(2) -0.003(3)
N5 0.033(3) 0.074(5) 0.063(4) 0.031(5) 0.002(3) 0.002(4)
N6 0.0200(13) 0.0224(14) 0.0249(16) 0.0020(12) 0.0006(11) -0.0018(11)
C1 0.043(5) 0.023(3) 0.023(4) 0.001(3) -0.002(4) -0.005(3)
C2 0.077(3) 0.0128(16) 0.018(2) -0.0006(14) 0.0006(19) -0.0011(17)
C3 0.074(3) 0.0197(18) 0.0158(18) -0.0034(15) 0.0003(18) -0.0031(18)
C4 0.0291(16) 0.0135(15) 0.0193(18) 0.0006(13) 0.0015(14) -0.0021(12)
C5 0.0409(19) 0.0152(16) 0.0188(18) -0.0004(13) 0.0023(15) -0.0009(14)
C6 0.0416(19) 0.0213(17) 0.0143(17) 0.0004(13) 0.0027(15) -0.0002(14)
C7 0.0405(19) 0.0151(16) 0.0199(18) -0.0041(13) 0.0024(15) -0.0006(14)
C8 0.0207(15) 0.0194(16) 0.0160(17) -0.0022(13) 0.0014(12) 0.0011(12)
C9' 0.045(4) 0.019(3) 0.011(3) 0.003(3) 0.000(3) 0.009(3)
C9 0.071(6) 0.027(4) 0.017(4) 0.001(3) 0.010(4) -0.008(4)
C10 0.113(4) 0.0139(18) 0.0123(19) -0.0018(14) 0.005(2) -0.002(2)
C11 0.043(2) 0.0185(18) 0.0205(19) -0.0012(14) 0.0024(15) -0.0004(14)
C12 0.0292(18) 0.051(2) 0.024(2) 0.0095(18) 0.0037(15) 0.0036(17)
C13 0.0269(19) 0.062(3) 0.032(2) 0.014(2) 0.0000(16) 0.0032(18)
C14 0.0211(16) 0.034(2) 0.029(2) 0.0021(16) 0.0015(14) -0.0001(14)
C15 0.0290(18) 0.050(3) 0.025(2) 0.0042(17) 0.0040(15) -0.0018(16)
C16 0.0253(17) 0.042(2) 0.0185(18) 0.0025(15) -0.0005(14) -0.0004(14)
C17 0.0212(17) 0.048(3) 0.042(3) 0.008(2) 0.0009(16) -0.0023(16)
C18' 0.026(3) 0.059(5) 0.055(4) 0.037(4) -0.002(3) -0.002(3)
C18 0.023(3) 0.072(5) 0.055(4) 0.036(5) 0.000(3) 0.005(4)
C19 0.0238(18) 0.060(3) 0.042(3) 0.014(2) 0.0008(17) -0.0013(18)
C20' 0.022(3) 0.070(5) 0.066(4) 0.041(4) -0.002(3) 0.005(3)
C20 0.023(3) 0.066(5) 0.057(5) 0.034(4) -0.001(4) 0.002(4)
C21 0.0270(19) 0.047(3) 0.066(3) 0.033(2) 0.0004(19) 0.0018(17)
C22 0.025(2) 0.066(3) 0.080(4) 0.043(3) 0.005(2) -0.0013(19)
C23 0.0186(16) 0.051(3) 0.041(2) 0.003(2) 0.0011(16) 0.0001(16)
C24 0.0274(19) 0.061(3) 0.039(3) 0.016(2) -0.0010(17) 0.0013(18)
C25 0.0244(18) 0.051(3) 0.036(2) 0.0133(19) 0.0027(16) -0.0019(16)
C26 0.033(5) 0.022(4) 0.014(4) 0.003(3) 0.009(4) -0.003(4)

loop_
_atom_type_symbol
_atom_type_description
_atom_type_scat_dispersion_real
_atom_type_scat_dispersion_imag
_atom_type_scat_source
C C 0.0033 0.0016 'International Tables Vol C Tables 4.2.6.8 and 6.1.1.4'
H H 0.0000 0.0000 'International Tables Vol C Tables 4.2.6.8 and 6.1.1.4'
Co Co 0.3494 0.9721 'International Tables Vol C Tables 4.2.6.8 and 6.1.1.4'
N N 0.0061 0.0033 'International Tables Vol C Tables 4.2.6.8 and 6.1.1.4'
O O 0.0106 0.0060 'International Tables Vol C Tables 4.2.6.8 and 6.1.1.4'

loop_
_geom_angle_atom_site_label_1
_geom_angle_atom_site_label_2
_geom_angle_atom_site_label_3
_geom_angle
_geom_angle_site_symmetry_1
_geom_angle_site_symmetry_3
_geom_angle_publ_flag
O1 Co1 N1 108.10(10) . 4_566 ?
O1 Co1 O3 155.52(10) . 1_545 ?
N1 Co1 O3 96.38(10) 4_566 1_545 ?
O1 Co1 N3 90.69(10) . . ?
N1 Co1 N3 92.44(12) 4_566 . ?
O3 Co1 N3 88.64(9) 1_545 . ?
O1 Co1 N6 90.35(10) . 1_455 ?
N1 Co1 N6 90.01(12) 4_566 1_455 ?
O3 Co1 N6 89.20(10) 1_545 1_455 ?
N3 Co1 N6 176.90(11) . 1_455 ?
O1 Co1 O4 94.36(9) . 1_545 ?
N1 Co1 O4 157.48(10) 4_566 1_545 ?
O3 Co1 O4 61.16(8) 1_545 1_545 ?
N3 Co1 O4 88.85(10) . 1_545 ?
N6 Co1 O4 88.16(10) 1_455 1_545 ?
O1 Co1 C8 124.64(10) . 1_545 ?
N1 Co1 C8 127.25(11) 4_566 1_545 ?
O3 Co1 C8 30.88(9) 1_545 1_545 ?
N3 Co1 C8 88.43(10) . 1_545 ?
N6 Co1 C8 88.58(10) 1_455 1_545 ?
O4 Co1 C8 30.28(9) 1_545 1_545 ?
C26 O1 Co1 132.4(5) . . ?
C1 O1 Co1 129.3(4) . . ?
C8 O3 Co1 89.36(18) . 1_565 ?
C8 O4 Co1 88.8(2) . 1_565 ?
C11 N1 N2' 100.6(4) . . ?
C11 N1 N2 100.7(3) . . ?
C11 N1 Co1 142.4(2) . 4_565 ?
N2 N1 Co1 112.1(3) . 4_565 ?
C9' N2' N1 110.6(5) . . ?
C9' N2' H2' 124.7 . . ?
N1 N2' H2' 124.7 . . ?
C9 N2 N1 110.6(5) . . ?
C9 N2 H2 124.7 . . ?
N1 N2 H2 124.7 . . ?
C12 N3 C16 116.6(3) . . ?
C12 N3 Co1 122.6(2) . . ?
C16 N3 Co1 120.7(2) . . ?
C20' N4' C17 118.0(8) . . ?
C20 N4 C17 118.3(12) . . ?
C18' N5' C19 118.1(6) . . ?
C19 N5 C18 118.2(12) . . ?
C25 N6 C21 116.2(3) . . ?
C25 N6 Co1 123.4(2) . 1_655 ?
C21 N6 Co1 120.5(2) . 1_655 ?
O2 C1 O1 127.5(6) . . ?
O2 C1 C2 119.5(6) . . ?
O1 C1 C2 113.0(6) . . ?
C7 C2 C3 119.4(3) . . ?
C7 C2 C1 122.0(4) . . ?
C3 C2 C1 116.6(4) . . ?
C7 C2 C26 119.9(4) . . ?
C3 C2 C26 118.0(4) . . ?
C4 C3 C2 120.7(4) . . ?
C4 C3 H3 119.6 . . ?
C2 C3 H3 119.6 . . ?
C3 C4 C5 119.5(3) . . ?
C3 C4 C8 118.6(3) . . ?
C5 C4 C8 121.8(3) . . ?
C4 C5 C6 120.7(3) . . ?
C4 C5 H5 119.7 . . ?
C6 C5 H5 119.7 . . ?
C5 C6 C7 118.6(3) . . ?
C5 C6 C10 123.3(3) . . ?
C7 C6 C10 118.2(3) . . ?
C2 C7 C6 121.1(3) . . ?
C2 C7 H7 119.5 . . ?
C6 C7 H7 119.5 . . ?
O4 C8 O3 120.7(3) . . ?
O4 C8 C4 120.5(3) . . ?
O3 C8 C4 118.9(3) . . ?
O4 C8 Co1 60.92(16) . 1_565 ?
O3 C8 Co1 59.76(16) . 1_565 ?
C4 C8 Co1 178.6(2) . 1_565 ?
N2' C9' C10 107.3(5) . . ?
N2' C9' H9' 126.4 . . ?
C10 C9' H9' 126.4 . . ?
N2 C9 C10 106.3(6) . . ?
N2 C9 H9 126.8 . . ?
C10 C9 H9 126.8 . . ?
C11 C10 C6 134.1(3) . . ?
C11 C10 C9' 96.8(4) . . ?
C6 C10 C9' 121.1(4) . . ?
C11 C10 C9 98.6(4) . . ?
C6 C10 C9 121.4(4) . . ?
N1 C11 C10 115.5(3) . . ?
N1 C11 H11 122.2 . . ?
C10 C11 H11 122.2 . . ?
N3 C12 C13 123.9(4) . . ?
N3 C12 H12 118.1 . . ?
C13 C12 H12 118.1 . . ?
C12 C13 C14 119.2(4) . . ?
C12 C13 H13 120.4 . . ?
C14 C13 H13 120.4 . . ?
C15 C14 C13 117.2(3) . . ?
C15 C14 C17 121.7(3) . . ?
C13 C14 C17 121.1(3) . . ?
C16 C15 C14 119.5(4) . . ?
C16 C15 H15 120.2 . . ?
C14 C15 H15 120.2 . . ?
N3 C16 C15 123.5(3) . . ?
N3 C16 H16 118.3 . . ?
C15 C16 H16 118.3 . . ?
C18 C17 N4 118.6(9) . . ?
N4' C17 C18' 121.9(6) . . ?
C18 C17 C14 124.0(7) . . ?
N4' C17 C14 120.7(5) . . ?
N4 C17 C14 117.3(7) . . ?
C18' C17 C14 117.3(4) . . ?
N5' C18' C17 117.6(6) . . ?
N5' C18' H18' 121.2 . . ?
C17 C18' H18' 121.2 . . ?
C17 C18 N5 124.3(12) . . ?
C17 C18 H18 117.8 . . ?
N5 C18 H18 117.8 . . ?
N5 C19 C20 121.8(10) . . ?
C20' C19 N5' 121.4(6) . . ?
N5 C19 C23 119.9(7) . . ?
C20' C19 C23 120.7(6) . . ?
C20 C19 C23 117.6(9) . . ?
N5' C19 C23 117.8(4) . . ?
C19 C20' N4' 122.8(9) . . ?
C19 C20' H20' 118.6 . . ?
N4' C20' H20' 118.6 . . ?
N4 C20 C19 116.7(14) . . ?
N4 C20 H20 121.7 . . ?
C19 C20 H20 121.7 . . ?
N6 C21 C22 123.1(4) . . ?
N6 C21 H21 118.5 . . ?
C22 C21 H21 118.5 . . ?
C23 C22 C21 120.8(4) . . ?
C23 C22 H22 119.6 . . ?
C21 C22 H22 119.6 . . ?
C22 C23 C24 116.6(3) . . ?
C22 C23 C19 121.8(4) . . ?
C24 C23 C19 121.6(4) . . ?
C23 C24 C25 119.5(4) . . ?
C23 C24 H24 120.2 . . ?
C25 C24 H24 120.2 . . ?
N6 C25 C24 123.8(4) . . ?
N6 C25 H25 118.1 . . ?
C24 C25 H25 118.1 . . ?
O1 C26 O2' 123.9(8) . . ?
O1 C26 C2 117.6(7) . . ?
O2' C26 C2 118.3(7) . . ?

loop_
_geom_bond_atom_site_label_1
_geom_bond_atom_site_label_2
_geom_bond_distance
_geom_bond_site_symmetry_2
_geom_bond_publ_flag
Co1 O1 2.054(2) . ?
Co1 N1 2.127(3) 4_566 ?
Co1 O3 2.141(2) 1_545 ?
Co1 N3 2.150(3) . ?
Co1 N6 2.163(3) 1_455 ?
Co1 O4 2.166(2) 1_545 ?
Co1 C8 2.478(3) 1_545 ?
O1 C26 1.196(9) . ?
O1 C1 1.276(8) . ?
O2 C1 1.241(10) . ?
O2' C26 1.244(10) . ?
O3 C8 1.272(4) . ?
O4 C8 1.250(4) . ?
N1 C11 1.309(5) . ?
N1 N2' 1.376(6) . ?
N1 N2 1.419(6) . ?
N2' C9' 1.332(9) . ?
N2' H2' 0.8600 . ?
N2 C9 1.336(9) . ?
N2 H2 0.8600 . ?
N3 C12 1.326(4) . ?
N3 C16 1.336(4) . ?
N4' C20' 1.321(12) . ?
N4' C17 1.372(7) . ?
N4 C20 1.37(2) . ?
N4 C17 1.389(9) . ?
N5' C18' 1.352(10) . ?
N5' C19 1.420(8) . ?
N5 C19 1.238(14) . ?
N5 C18 1.363(16) . ?
N6 C25 1.326(5) . ?
N6 C21 1.330(5) . ?
C1 C2 1.547(8) . ?
C2 C7 1.367(5) . ?
C2 C3 1.390(5) . ?
C2 C26 1.554(9) . ?
C3 C4 1.376(5) . ?
C3 H3 0.9300 . ?
C4 C5 1.385(5) . ?
C4 C8 1.489(4) . ?
C5 C6 1.389(5) . ?
C5 H5 0.9300 . ?
C6 C7 1.399(5) . ?
C6 C10 1.461(5) . ?
C7 H7 0.9300 . ?
C9' C10 1.466(8) . ?
C9' H9' 0.9300 . ?
C9 C10 1.483(9) . ?
C9 H9 0.9300 . ?
C10 C11 1.357(5) . ?
C11 H11 0.9300 . ?
C12 C13 1.376(5) . ?
C12 H12 0.9300 . ?
C13 C14 1.385(5) . ?
C13 H13 0.9300 . ?
C14 C15 1.379(5) . ?
C14 C17 1.481(5) . ?
C15 C16 1.374(5) . ?
C15 H15 0.9300 . ?
C16 H16 0.9300 . ?
C17 C18 1.271(16) . ?
C17 C18' 1.407(9) . ?
C18' H18' 0.9300 . ?
C18 H18 0.9300 . ?
C19 C20' 1.302(12) . ?
C19 C20 1.42(2) . ?
C19 C23 1.491(5) . ?
C20' H20' 0.9300 . ?
C20 H20 0.9300 . ?
C21 C22 1.372(5) . ?
C21 H21 0.9300 . ?
C22 C23 1.362(6) . ?
C22 H22 0.9300 . ?
C23 C24 1.376(6) . ?
C24 C25 1.379(5) . ?
C24 H24 0.9300 . ?
C25 H25 0.9300 . ?

loop_
_geom_torsion_atom_site_label_1
_geom_torsion_atom_site_label_2
_geom_torsion_atom_site_label_3
_geom_torsion_atom_site_label_4
_geom_torsion
_geom_torsion_site_symmetry_1
_geom_torsion_site_symmetry_2
_geom_torsion_site_symmetry_3
_geom_torsion_site_symmetry_4
_geom_torsion_publ_flag
C11 N1 N2' C9' 15.2(6) . . . . ?
Co1 N1 N2' C9' 175.9(4) 4_565 . . . ?
C11 N1 N2 C9 -13.9(6) . . . . ?
Co1 N1 N2 C9 -175.3(5) 4_565 . . . ?
Co1 O1 C1 O2 -7.2(12) . . . . ?
Co1 O1 C1 C2 172.0(3) . . . . ?
O2 C1 C2 C7 -140.2(6) . . . . ?
O1 C1 C2 C7 40.5(9) . . . . ?
O2 C1 C2 C3 23.7(10) . . . . ?
O1 C1 C2 C3 -155.6(5) . . . . ?
C7 C2 C3 C4 -0.3(7) . . . . ?
C1 C2 C3 C4 -164.6(5) . . . . ?
C26 C2 C3 C4 161.4(6) . . . . ?
C2 C3 C4 C5 0.2(6) . . . . ?
C2 C3 C4 C8 -179.5(4) . . . . ?
C3 C4 C5 C6 0.3(5) . . . . ?
C8 C4 C5 C6 180.0(3) . . . . ?
C4 C5 C6 C7 -0.7(5) . . . . ?
C4 C5 C6 C10 178.5(4) . . . . ?
C3 C2 C7 C6 -0.2(6) . . . . ?
C1 C2 C7 C6 163.2(5) . . . . ?
C26 C2 C7 C6 -161.5(5) . . . . ?
C5 C6 C7 C2 0.7(6) . . . . ?
C10 C6 C7 C2 -178.6(4) . . . . ?
Co1 O4 C8 O3 0.4(3) 1_565 . . . ?
Co1 O4 C8 C4 179.6(3) 1_565 . . . ?
Co1 O3 C8 O4 -0.4(3) 1_565 . . . ?
Co1 O3 C8 C4 -179.7(3) 1_565 . . . ?
C3 C4 C8 O4 -178.9(3) . . . . ?
C5 C4 C8 O4 1.4(5) . . . . ?
C3 C4 C8 O3 0.4(5) . . . . ?
C5 C4 C8 O3 -179.3(3) . . . . ?
N1 N2' C9' C10 2.6(7) . . . . ?
N1 N2 C9 C10 -3.0(8) . . . . ?
C5 C6 C10 C11 4.7(8) . . . . ?
C7 C6 C10 C11 -176.0(5) . . . . ?
C5 C6 C10 C9' 145.6(5) . . . . ?
C7 C6 C10 C9' -35.2(7) . . . . ?
C5 C6 C10 C9 -142.0(5) . . . . ?
C7 C6 C10 C9 37.2(7) . . . . ?
N2' C9' C10 C11 -18.4(6) . . . . ?
N2' C9' C10 C6 -171.3(5) . . . . ?
N2 C9 C10 C11 17.9(7) . . . . ?
N2 C9 C10 C6 174.5(5) . . . . ?
N2' N1 C11 C10 -30.6(5) . . . . ?
N2 N1 C11 C10 28.6(5) . . . . ?
Co1 N1 C11 C10 179.6(4) 4_565 . . . ?
C6 C10 C11 N1 178.3(5) . . . . ?
C9' C10 C11 N1 31.3(5) . . . . ?
C9 C10 C11 N1 -29.9(6) . . . . ?
C16 N3 C12 C13 2.6(6) . . . . ?
Co1 N3 C12 C13 179.1(3) . . . . ?
N3 C12 C13 C14 0.1(7) . . . . ?
C12 C13 C14 C15 -2.8(6) . . . . ?
C12 C13 C14 C17 177.7(4) . . . . ?
C13 C14 C15 C16 2.9(6) . . . . ?
C17 C14 C15 C16 -177.6(4) . . . . ?
C12 N3 C16 C15 -2.6(5) . . . . ?
Co1 N3 C16 C15 -179.1(3) . . . . ?
C14 C15 C16 N3 -0.2(6) . . . . ?
C20' N4' C17 C18' -0.3(12) . . . . ?
C20' N4' C17 C14 -178.1(7) . . . . ?
C20 N4 C17 C18 -2.6(17) . . . . ?
C20 N4 C17 C14 177.1(10) . . . . ?
C15 C14 C17 C18 -7.4(12) . . . . ?
C13 C14 C17 C18 172.1(11) . . . . ?
C15 C14 C17 N4' -156.6(7) . . . . ?
C13 C14 C17 N4' 22.8(9) . . . . ?
C15 C14 C17 N4 172.9(8) . . . . ?
C13 C14 C17 N4 -7.6(10) . . . . ?
C15 C14 C17 C18' 25.5(8) . . . . ?
C13 C14 C17 C18' -155.0(7) . . . . ?
C19 N5' C18' C17 -1.3(12) . . . . ?
N4' C17 C18' N5' 2.2(12) . . . . ?
C14 C17 C18' N5' 180.0(6) . . . . ?
N4 C17 C18 N5 5(2) . . . . ?
C14 C17 C18 N5 -174.6(11) . . . . ?
C19 N5 C18 C17 -13(2) . . . . ?
C18 N5 C19 C20 17.1(18) . . . . ?
C18 N5 C19 C23 -172.8(9) . . . . ?
C18' N5' C19 C20' -1.3(12) . . . . ?
C18' N5' C19 C23 -177.9(7) . . . . ?
N5' C19 C20' N4' 3.4(14) . . . . ?
C23 C19 C20' N4' 179.8(8) . . . . ?
C17 N4' C20' C19 -2.5(14) . . . . ?
C17 N4 C20 C19 6.8(19) . . . . ?
N5 C19 C20 N4 -14.8(19) . . . . ?
C23 C19 C20 N4 175.0(10) . . . . ?
C25 N6 C21 C22 0.3(7) . . . . ?
Co1 N6 C21 C22 -179.1(4) 1_655 . . . ?
N6 C21 C22 C23 0.6(8) . . . . ?
C21 C22 C23 C24 -1.1(8) . . . . ?
C21 C22 C23 C19 -178.8(5) . . . . ?
N5 C19 C23 C22 -146.7(10) . . . . ?
C20' C19 C23 C22 -2.0(10) . . . . ?
C20 C19 C23 C22 23.7(11) . . . . ?
N5' C19 C23 C22 174.6(7) . . . . ?
N5 C19 C23 C24 35.7(11) . . . . ?
C20' C19 C23 C24 -179.6(8) . . . . ?
C20 C19 C23 C24 -153.8(10) . . . . ?
N5' C19 C23 C24 -3.0(8) . . . . ?
C22 C23 C24 C25 0.8(7) . . . . ?
C19 C23 C24 C25 178.5(4) . . . . ?
C21 N6 C25 C24 -0.7(6) . . . . ?
Co1 N6 C25 C24 178.7(3) 1_655 . . . ?
C23 C24 C25 N6 0.1(7) . . . . ?
Co1 O1 C26 O2' 7.6(14) . . . . ?
Co1 O1 C26 C2 -167.0(3) . . . . ?
C7 C2 C26 O1 -37.9(10) . . . . ?
C3 C2 C26 O1 160.5(6) . . . . ?
C7 C2 C26 O2' 147.2(7) . . . . ?
C3 C2 C26 O2' -14.4(11) . . . . ?
